data_9013814
loop_
_publ_author_name
'Wierzbicka-Wieczorek M'
'Kolitsch, U.'
'Tillmanns, E.'

_publ_section_title
;
 The crystal structures of three new complex silicates of sandium
;
_journal_name_full 'The Canadian Mineralogist'
_journal_page_first 51
_journal_page_last 68
_journal_paper_doi 10.3749/canmin.48.1.51
_journal_volume 48
_journal_year 2010
_chemical_compound_source Synthetic
_chemical_formula_structural KSrSc(Si2O7)
_chemical_formula_sum 'K O7 Sc Si2 Sr'
_space_group_IT_number 14
_symmetry_space_group_name_Hall '-P 2yn'
_symmetry_space_group_name_H-M 'P 1 21/n 1'
_cell_angle_alpha 90
_cell_angle_beta 104.39
_cell_angle_gamma 90
_cell_length_a 9.446
_cell_length_b 5.478
_cell_length_c 12.537
_cell_formula_units_Z 4
_cell_volume 628.377
_database_code_amcsd 0006315
_exptl_crystal_density_diffrn 3.592
_cod_original_formula_sum 'K Sr Sc Si2 O7'
_cod_database_code 9013814
_amcsd_formula_title KSrScSi2O7

loop_
_space_group_symop_operation_xyz
x,y,z
1/2+x,1/2-y,1/2+z
1/2-x,1/2+y,1/2-z
-x,-y,-z

loop_
_atom_site_aniso_label
_atom_site_aniso_U_11
_atom_site_aniso_U_22
_atom_site_aniso_U_33
_atom_site_aniso_U_12
_atom_site_aniso_U_13
_atom_site_aniso_U_23
K 0.00880 0.01350 0.03050 0.00000 0.00480 -0.00260
Sr 0.00990 0.01013 0.01154 -0.00065 0.00326 0.00098
Sc 0.00630 0.00650 0.00690 0.00015 0.00170 -0.00029
Si1 0.00650 0.00650 0.00720 -0.00010 0.00140 0.00020
Si2 0.00620 0.00660 0.00680 0.00020 0.00170 -0.00060
O1 0.01150 0.01010 0.01110 -0.00170 0.00210 -0.00100
O2 0.01020 0.01140 0.01180 0.00140 -0.00050 0.00030
O3 0.00720 0.01410 0.00840 0.00070 0.00260 0.00090
O4 0.01210 0.01400 0.00730 -0.00280 0.00270 0.00000
O5 0.01240 0.01170 0.01160 0.00090 0.00660 0.00180
O6 0.01160 0.00990 0.01530 -0.00220 0.00380 -0.00220
O7 0.01020 0.00870 0.00850 0.00280 0.00320 0.00020

loop_
_atom_site_label
_atom_site_fract_x
_atom_site_fract_y
_atom_site_fract_z
_atom_site_U_iso_or_equiv
K 0.13142 0.26608 0.14338 0.01761
Sr 0.64474 0.77038 0.17439 0.01042
Sc 0.75821 0.23577 0.02377 0.00654
Si1 0.44736 0.27864 0.11681 0.00675
Si2 0.97477 0.75689 0.14277 0.00652
O1 0.35510 0.09040 0.02826 0.01100
O2 0.39680 0.55970 0.09062 0.01170
O3 0.62330 0.25300 0.13902 0.00980
O4 0.41180 0.20070 0.23541 0.01110
O5 0.08000 0.76700 0.05973 0.01130
O6 0.85910 0.53360 0.12269 0.01220
O7 0.88840 0.00980 0.15242 0.00900

loop_
_cod_related_entry_id
_cod_related_entry_database
_cod_related_entry_code
1 AMCSD 0006315
